data_4328956
loop_
_publ_author_name
'Yu-Chun Chuang'
'Chi-Tsun Liu'
'Chou-Fu Sheu'
'Wei-Lun Ho'
'Gene-Hsiang Lee'
'Chih-Cheh Wang'
'Yu Wang'

_publ_section_title
;
 New Iron(II) Spin Crossover Coordination Polymers [Fe(\m-atrz)3]X2.2H2O
 (X = ClO4-, BF4-) and [Fe(\m-atrz)(\m-pyz)(NCS)2].4H2O with an
 Interesting Solvent Effect
;
_journal_name_full 'Inorganic Chemistry'
_journal_page_first 4663
_journal_page_last 4671
_journal_paper_doi 10.1021/ic202626c
_journal_volume 51
_journal_year 2012
_chemical_formula_sum 'C12 H16 Cl2 Fe N24 O10'
_chemical_formula_weight 783.24
_chemical_name_systematic
; 
 ? 
;
_space_group_IT_number 14
_symmetry_cell_setting monoclinic
_symmetry_space_group_name_Hall '-P 2yn'
_symmetry_space_group_name_H-M 'P 1 21/n 1'
_atom_sites_solution_hydrogens geom
_atom_sites_solution_primary direct
_atom_sites_solution_secondary difmap
_audit_creation_method SHELXL-97
_cell_angle_alpha 90.00
_cell_angle_beta 92.816(6)
_cell_angle_gamma 90.00
_cell_formula_units_Z 2
_cell_length_a 8.0306(3)
_cell_length_b 19.4080(4)
_cell_length_c 8.8862(4)
_cell_measurement_reflns_used all
_cell_measurement_temperature 264(2)
_cell_measurement_theta_max 25.00
_cell_measurement_theta_min 1.00
_cell_volume 1383.31(9)
_computing_cell_refinement DENZO-SMN
_computing_data_collection 'NONIUS COLLECT'
_computing_data_reduction DENZO-SMN
_computing_molecular_graphics 'Bruker SHELXTL'
_computing_publication_material 'Bruker SHELXTL'
_computing_structure_refinement 'SHELXL-97 (Sheldrick, 1997)'
_computing_structure_solution 'SHELXS-97 (Sheldrick, 1990)'
_diffrn_ambient_temperature 264(2)
_diffrn_measured_fraction_theta_full 0.998
_diffrn_measured_fraction_theta_max 0.998
_diffrn_measurement_device_type 'NONIUS KappaCCD'
_diffrn_measurement_method '\w scans'
_diffrn_radiation_monochromator graphite
_diffrn_radiation_source 'fine-focus sealed tube'
_diffrn_radiation_type MoK\a
_diffrn_radiation_wavelength 0.71073
_diffrn_reflns_av_R_equivalents 0.1397
_diffrn_reflns_av_sigmaI/netI 0.1869
_diffrn_reflns_limit_h_max 9
_diffrn_reflns_limit_h_min -9
_diffrn_reflns_limit_k_max 22
_diffrn_reflns_limit_k_min -22
_diffrn_reflns_limit_l_max 10
_diffrn_reflns_limit_l_min -10
_diffrn_reflns_number 7483
_diffrn_reflns_theta_full 25.00
_diffrn_reflns_theta_max 25.00
_diffrn_reflns_theta_min 2.10
_exptl_absorpt_coefficient_mu 0.837
_exptl_absorpt_correction_T_max 0.9210
_exptl_absorpt_correction_T_min 0.8847
_exptl_absorpt_correction_type multi-scan
_exptl_absorpt_process_details SORTAV
_exptl_crystal_colour orange-ed
_exptl_crystal_density_diffrn 1.880
_exptl_crystal_density_meas ?
_exptl_crystal_description block
_exptl_crystal_F_000 792
_exptl_crystal_size_max 0.15
_exptl_crystal_size_mid 0.10
_exptl_crystal_size_min 0.10
_refine_diff_density_max 0.359
_refine_diff_density_min -0.417
_refine_diff_density_rms 0.078
_refine_ls_extinction_method none
_refine_ls_goodness_of_fit_ref 1.020
_refine_ls_hydrogen_treatment constr
_refine_ls_matrix_type full
_refine_ls_number_parameters 223
_refine_ls_number_reflns 2436
_refine_ls_number_restraints 0
_refine_ls_restrained_S_all 1.020
_refine_ls_R_factor_all 0.2012
_refine_ls_R_factor_gt 0.0639
_refine_ls_shift/su_max 0.001
_refine_ls_shift/su_mean 0.000
_refine_ls_structure_factor_coef Fsqd
_refine_ls_weighting_details 'calc w=1/[\s^2^(Fo^2^)+(0.0401P)^2^+0.0000P] where P=(Fo^2^+2Fc^2^)/3'
_refine_ls_weighting_scheme calc
_refine_ls_wR_factor_gt 0.1028
_refine_ls_wR_factor_ref 0.1319
_reflns_number_gt 969
_reflns_number_total 2436
_reflns_threshold_expression >2sigma(I)
_cod_data_source_file ic202626c_si_002_7.cif
_cod_data_source_block CCDC-870070
_cod_depositor_comments
;
The following automatic conversions were performed:

'_exptl_crystal_density_meas' value 'not_measured' was changed to '?'
- the value is perceived as not measured.

Automatic conversion script
Id: cif_fix_values 3008 2015-01-20 13:52:24Z robertas 
;
_cod_original_cell_volume 1383.30(9)
_cod_database_code 4328956

loop_
_symmetry_equiv_pos_as_xyz
'x, y, z'
'-x+1/2, y+1/2, -z+1/2'
'-x, -y, -z'
'x-1/2, -y-1/2, z-1/2'

loop_
_atom_site_label
_atom_site_type_symbol
_atom_site_fract_x
_atom_site_fract_y
_atom_site_fract_z
_atom_site_U_iso_or_equiv
_atom_site_adp_type
_atom_site_occupancy
_atom_site_symmetry_multiplicity
_atom_site_calc_flag
_atom_site_refinement_flags
Fe1 Fe 0.0000 0.0000 0.0000 0.0335(4) Uani 1 2 d S
Cl1 Cl -0.7801(3) 0.30841(15) 0.0873(3) 0.0887(8) Uani 1 1 d .
O1 O -0.7758(5) 0.3247(3) 0.2414(6) 0.093(2) Uani 1 1 d .
O2 O -0.6417(8) 0.3360(3) 0.0206(7) 0.144(3) Uani 1 1 d .
O3 O -0.9260(10) 0.3345(5) 0.0218(8) 0.193(4) Uani 1 1 d .
O4 O -0.7833(10) 0.2399(4) 0.0660(7) 0.169(4) Uani 1 1 d .
N1 N -0.1362(7) 0.0801(3) 0.0840(6) 0.0361(14) Uani 1 1 d .
N2 N -0.3056(7) 0.0863(3) 0.0698(6) 0.0553(17) Uani 1 1 d .
N3 N -0.2038(8) 0.1783(3) 0.1633(6) 0.0500(16) Uani 1 1 d .
N4 N -0.1746(7) 0.2434(4) 0.2239(6) 0.0539(17) Uani 1 1 d .
N5 N -0.3067(7) 0.2745(4) 0.2224(6) 0.0577(18) Uani 1 1 d .
N6 N -0.2795(8) 0.3381(3) 0.2823(6) 0.0438(15) Uani 1 1 d .
N8 N -0.3540(7) 0.4291(3) 0.3956(6) 0.0389(15) Uani 1 1 d .
N7 N -0.1835(7) 0.4252(3) 0.4045(6) 0.0480(16) Uani 1 1 d .
N9 N 0.1545(5) 0.0036(3) 0.1928(5) 0.0345(11) Uani 1 1 d .
N10 N 0.0792(5) 0.0049(3) 0.3317(5) 0.0443(13) Uani 1 1 d .
N11 N 0.3444(5) 0.0025(3) 0.3682(5) 0.0356(12) Uani 1 1 d .
N12 N 0.5018(5) -0.0001(3) 0.4306(4) 0.0384(12) Uani 1 1 d .
C1 C -0.0783(9) 0.1346(4) 0.1412(8) 0.052(2) Uani 1 1 d .
H1A H 0.0339 0.1433 0.1646 0.062 Uiso 1 1 calc R
C2 C -0.3432(9) 0.1450(5) 0.1187(8) 0.063(2) Uani 1 1 d .
H2A H -0.4509 0.1623 0.1230 0.076 Uiso 1 1 calc R
C4 C -0.4073(8) 0.3768(4) 0.3214(7) 0.0439(19) Uani 1 1 d .
H4A H -0.5190 0.3672 0.2979 0.053 Uiso 1 1 calc R
C3 C -0.1435(9) 0.3698(4) 0.3397(8) 0.052(2) Uani 1 1 d .
H3A H -0.0351 0.3537 0.3331 0.063 Uiso 1 1 calc R
C5 C 0.3138(7) 0.0027(4) 0.2194(6) 0.0353(14) Uani 1 1 d .
H5A H 0.3937 0.0022 0.1471 0.042 Uiso 1 1 calc R
C6 C 0.1948(7) 0.0037(4) 0.4337(7) 0.0488(17) Uani 1 1 d .
H6A H 0.1799 0.0036 0.5369 0.059 Uiso 1 1 calc R
O5 O -0.7120(12) 0.1664(5) 0.3479(14) 0.318(7) Uani 1 1 d .
H5B H -0.7511 0.1910 0.2660 0.477 Uiso 1 1 d R
H5C H -0.6089 0.1790 0.3989 0.477 Uiso 1 1 d R

loop_
_atom_site_aniso_label
_atom_site_aniso_U_11
_atom_site_aniso_U_22
_atom_site_aniso_U_33
_atom_site_aniso_U_23
_atom_site_aniso_U_13
_atom_site_aniso_U_12
Fe1 0.0330(7) 0.0344(8) 0.0332(8) 0.0005(8) 0.0012(5) 0.0007(8)
Cl1 0.0888(18) 0.098(2) 0.0797(19) -0.0230(17) 0.0082(15) -0.0296(16)
O1 0.064(3) 0.134(6) 0.082(4) -0.056(4) 0.017(3) -0.017(3)
O2 0.157(6) 0.178(7) 0.102(5) -0.019(5) 0.046(5) -0.087(6)
O3 0.136(6) 0.278(12) 0.158(7) 0.015(7) -0.072(6) -0.005(7)
O4 0.299(9) 0.075(5) 0.142(7) -0.047(5) 0.096(6) -0.080(6)
N1 0.026(4) 0.033(4) 0.049(4) -0.003(3) -0.002(3) -0.006(3)
N2 0.047(5) 0.054(5) 0.065(4) -0.020(4) 0.005(3) 0.006(4)
N3 0.059(4) 0.042(4) 0.049(4) -0.016(3) 0.004(3) 0.003(4)
N4 0.049(4) 0.055(5) 0.058(4) -0.012(4) 0.000(3) 0.003(4)
N5 0.051(4) 0.055(5) 0.067(5) -0.009(4) 0.000(3) 0.014(4)
N6 0.048(4) 0.032(4) 0.051(4) -0.010(3) -0.004(3) 0.005(4)
N8 0.036(4) 0.034(4) 0.046(4) -0.008(3) -0.006(3) 0.001(3)
N7 0.037(4) 0.048(4) 0.059(4) -0.011(4) -0.001(3) 0.003(3)
N9 0.038(3) 0.036(3) 0.031(3) -0.001(3) 0.008(2) -0.006(4)
N10 0.045(3) 0.057(4) 0.031(3) -0.005(4) 0.007(3) 0.003(4)
N11 0.038(3) 0.045(3) 0.024(3) 0.004(3) 0.004(2) -0.001(4)
N12 0.040(3) 0.043(3) 0.032(3) -0.002(5) 0.001(3) 0.003(3)
C1 0.041(5) 0.047(6) 0.067(6) -0.005(5) -0.005(4) 0.002(5)
C2 0.043(5) 0.059(6) 0.086(6) -0.028(5) -0.012(4) 0.003(5)
C4 0.034(4) 0.036(5) 0.062(5) -0.007(4) -0.003(4) 0.010(4)
C3 0.039(5) 0.053(6) 0.065(6) -0.016(5) 0.001(4) 0.009(5)
C5 0.037(4) 0.041(4) 0.028(4) 0.003(4) 0.005(3) -0.007(5)
C6 0.044(4) 0.068(5) 0.035(4) 0.003(5) 0.009(3) -0.002(6)
O5 0.291(10) 0.186(11) 0.47(2) 0.000(11) -0.111(12) -0.030(9)

loop_
_atom_type_symbol
_atom_type_description
_atom_type_scat_dispersion_real
_atom_type_scat_dispersion_imag
_atom_type_scat_source
C C 0.0033 0.0016 'International Tables Vol C Tables 4.2.6.8 and 6.1.1.4'
H H 0.0000 0.0000 'International Tables Vol C Tables 4.2.6.8 and 6.1.1.4'
N N 0.0061 0.0033 'International Tables Vol C Tables 4.2.6.8 and 6.1.1.4'
O O 0.0106 0.0060 'International Tables Vol C Tables 4.2.6.8 and 6.1.1.4'
Cl Cl 0.1484 0.1585 'International Tables Vol C Tables 4.2.6.8 and 6.1.1.4'
Fe Fe 0.3463 0.8444 'International Tables Vol C Tables 4.2.6.8 and 6.1.1.4'

loop_
_geom_angle_atom_site_label_1
_geom_angle_atom_site_label_2
_geom_angle_atom_site_label_3
_geom_angle
_geom_angle_site_symmetry_1
_geom_angle_site_symmetry_3
N8 Fe1 N8 180.0(4) 2_445 4_665
N8 Fe1 N1 89.05(18) 2_445 3
N8 Fe1 N1 90.95(18) 4_665 3
N8 Fe1 N1 90.95(18) 2_445 .
N8 Fe1 N1 89.05(18) 4_665 .
N1 Fe1 N1 180.0(4) 3 .
N8 Fe1 N9 91.08(19) 2_445 3
N8 Fe1 N9 88.92(19) 4_665 3
N1 Fe1 N9 89.0(2) 3 3
N1 Fe1 N9 91.0(2) . 3
N8 Fe1 N9 88.92(19) 2_445 .
N8 Fe1 N9 91.08(19) 4_665 .
N1 Fe1 N9 91.0(2) 3 .
N1 Fe1 N9 89.0(2) . .
N9 Fe1 N9 180.00(15) 3 .
O4 Cl1 O3 107.1(5) . .
O4 Cl1 O2 109.3(5) . .
O3 Cl1 O2 111.0(5) . .
O4 Cl1 O1 111.1(5) . .
O3 Cl1 O1 108.0(4) . .
O2 Cl1 O1 110.3(4) . .
C1 N1 N2 108.1(6) . .
C1 N1 Fe1 126.2(5) . .
N2 N1 Fe1 125.3(5) . .
C2 N2 N1 107.6(6) . .
C2 N3 C1 106.0(6) . .
C2 N3 N4 132.7(7) . .
C1 N3 N4 121.3(7) . .
N5 N4 N3 108.4(6) . .
N4 N5 N6 108.8(6) . .
C4 N6 C3 105.5(6) . .
C4 N6 N5 120.3(7) . .
C3 N6 N5 133.0(7) . .
C4 N8 N7 107.2(5) . .
C4 N8 Fe1 125.6(5) . 2_455
N7 N8 Fe1 126.9(5) . 2_455
C3 N7 N8 107.2(6) . .
C5 N9 N10 107.8(4) . .
C5 N9 Fe1 134.6(4) . .
N10 N9 Fe1 117.6(3) . .
C6 N10 N9 107.4(4) . .
C5 N11 N12 121.9(4) . .
C5 N11 C6 107.5(5) . .
N12 N11 C6 130.5(5) . .
N12 N12 N11 109.9(5) 3_656 .
N1 C1 N3 109.1(6) . .
N2 C2 N3 109.1(7) . .
N8 C4 N6 109.9(6) . .
N7 C3 N6 110.1(6) . .
N9 C5 N11 108.4(5) . .
N10 C6 N11 109.0(5) . .
N1 C1 H1A 125.8 . .
N3 C1 H1A 125.6 . .
N2 C2 H2A 125.3 . .
N3 C2 H2A 125.9 . .
N8 C4 H4A 125.1 . .
N6 C4 H4A 125.0 . .
N7 C3 H3A 124.1 . .
N6 C3 H3A 124.3 . .
N9 C5 H5A 126.3 . .
N11 C5 H5A 125.5 . .
N10 C6 H6A 124.7 . .
N11 C6 H6A 124.6 . .
H5B O5 H5C 120.1 . .

loop_
_geom_bond_atom_site_label_1
_geom_bond_atom_site_label_2
_geom_bond_distance
_geom_bond_site_symmetry_2
Fe1 N8 2.058(5) 2_445
Fe1 N8 2.058(5) 4_665
Fe1 N1 2.062(5) 3
Fe1 N1 2.062(5) .
Fe1 N9 2.066(4) 3
Fe1 N9 2.066(4) .
Cl1 O4 1.343(6) .
Cl1 O3 1.379(7) .
Cl1 O2 1.392(5) .
Cl1 O1 1.404(5) .
N1 C1 1.253(7) .
N1 N2 1.365(6) .
N2 C2 1.260(7) .
N3 C2 1.337(7) .
N3 C1 1.339(7) .
N3 N4 1.389(7) .
N4 N5 1.220(6) .
N5 N6 1.358(7) .
N6 C4 1.332(7) .
N6 C3 1.333(7) .
N8 C4 1.272(7) .
N8 N7 1.369(6) .
N8 Fe1 2.058(5) 2_455
N7 C3 1.268(7) .
N9 C5 1.290(6) .
N9 N10 1.401(5) .
N10 C6 1.265(6) .
N11 C5 1.332(6) .
N11 N12 1.357(5) .
N11 C6 1.361(6) .
N12 N12 1.235(7) 3_656
C1 H1A 0.9300 .
C2 H2A 0.9300 .
C4 H4A 0.9300 .
C3 H3A 0.9300 .
C5 H5A 0.9300 .
C6 H6A 0.9300 .
O5 H5B 0.9130 .
O5 H5C 0.9557 .
